data_2239513
loop_
_publ_author_name
'Li, Yizhen'
'Mao, Pu'
'Xiao, Yongmei'
'Yang, Liangru'
'Qu, Lingbo'

_publ_section_title
;
 2-[2-(2-Nitrophenyl)-4,5-diphenyl-1<i>H</i>-imidazol-1-yl]-3-phenylpropan-1-ol
;
_journal_coeditor_code RZ5116
_journal_issue 5
_journal_name_full 'Acta Crystallographica Section E'
_journal_page_first o621
_journal_paper_doi 10.1107/S1600536814008770
_journal_volume 70
_journal_year 2014
_chemical_formula_iupac 'C30 H25 N3 O3'
_chemical_formula_moiety 'C30 H25 N3 O3'
_chemical_formula_sum 'C30 H25 N3 O3'
_chemical_formula_weight 475.53
_chemical_name_systematic
;
2-[2-(2-Nitrophenyl)-4,5-diphenyl-1<i>H</i>-imidazol-1-yl]-3-phenylpropan-1-ol
;
_space_group_crystal_system orthorhombic
_space_group_IT_number 19
_space_group_name_Hall 'P 2ac 2ab'
_space_group_name_H-M_alt 'P 21 21 21'
_symmetry_space_group_name_Hall 'P 2ac 2ab'
_symmetry_space_group_name_H-M 'P 21 21 21'
_atom_sites_solution_hydrogens geom
_atom_sites_solution_primary direct
_atom_sites_solution_secondary difmap
_audit_creation_method
;
  Olex2 1.2
  (compiled 2012.05.09 svn.r2324, GUI svn.r4230)
;
_cell_angle_alpha 90.00
_cell_angle_beta 90.00
_cell_angle_gamma 90.00
_cell_formula_units_Z 4
_cell_length_a 10.54812(16)
_cell_length_b 12.77836(19)
_cell_length_c 18.4800(3)
_cell_measurement_reflns_used 12200
_cell_measurement_temperature 291(2)
_cell_measurement_theta_max 72.4530
_cell_measurement_theta_min 4.1930
_cell_volume 2490.88(7)
_computing_cell_refinement
;
CrysAlis PRO (Agilent, 2011)
;
_computing_data_collection
;
CrysAlis PRO (Agilent, 2011)
;
_computing_data_reduction
;
CrysAlis PRO (Agilent, 2011)
;
_computing_molecular_graphics
;
<i>OLEX2</i> (Dolomanov <i>et al.</i>, 2009)
;
_computing_publication_material
;
<i>OLEX2</i> (Dolomanov <i>et al.</i>, 2009)
;
_computing_structure_refinement 'SHELXL97 (Sheldrick, 2008)'
_computing_structure_solution
;
SHELXS97 (Sheldrick, 2008)
;
_diffrn_ambient_temperature 291.15
_diffrn_detector_area_resol_mean 16.2312
_diffrn_measured_fraction_theta_full 1.000
_diffrn_measured_fraction_theta_max 1.000
_diffrn_measurement_device_type 'Agilent Xcalibur (Eos, Gemini)'
_diffrn_measurement_method '\w scans'
_diffrn_radiation_monochromator graphite
_diffrn_radiation_type 'Cu K\a'
_diffrn_radiation_wavelength 1.5418
_diffrn_reflns_av_R_equivalents 0.0543
_diffrn_reflns_limit_h_max 12
_diffrn_reflns_limit_h_min -12
_diffrn_reflns_limit_k_max 14
_diffrn_reflns_limit_k_min -15
_diffrn_reflns_limit_l_max 21
_diffrn_reflns_limit_l_min -22
_diffrn_reflns_number 23649
_diffrn_reflns_theta_full 67.08
_diffrn_reflns_theta_max 67.08
_diffrn_reflns_theta_min 4.21
_exptl_absorpt_coefficient_mu 0.666
_exptl_absorpt_correction_T_max 1.00000
_exptl_absorpt_correction_T_min 0.63827
_exptl_absorpt_correction_type multi-scan
_exptl_absorpt_process_details
;
(CrysAlis PRO; Agilent, 2011)
;
_exptl_crystal_colour yellow
_exptl_crystal_density_diffrn 1.268
_exptl_crystal_density_method 'not measured'
_exptl_crystal_description ' '
_exptl_crystal_F_000 1000
_exptl_crystal_size_max 0.25
_exptl_crystal_size_mid 0.22
_exptl_crystal_size_min 0.20
_refine_diff_density_max 0.157
_refine_diff_density_min -0.138
_refine_ls_abs_structure_details 'Flack (1983); 1925 Friedel pairs'
_refine_ls_abs_structure_Flack 0.2(2)
_refine_ls_extinction_coef 0.0020(3)
_refine_ls_extinction_expression Fc^*^=kFc[1+0.001xFc^2^\l^3^/sin(2\q)]^-1/4^
_refine_ls_extinction_method 'SHELXL97 (Sheldrick, 2008)'
_refine_ls_goodness_of_fit_ref 1.046
_refine_ls_hydrogen_treatment mixed
_refine_ls_matrix_type full
_refine_ls_number_parameters 330
_refine_ls_number_reflns 4460
_refine_ls_number_restraints 0
_refine_ls_restrained_S_all 1.046
_refine_ls_R_factor_all 0.0397
_refine_ls_R_factor_gt 0.0380
_refine_ls_shift/su_max 0.001
_refine_ls_shift/su_mean 0.000
_refine_ls_structure_factor_coef Fsqd
_refine_ls_weighting_details 'calc w=1/[\s^2^(Fo^2^)+(0.0732P)^2^+0.1165P] where P=(Fo^2^+2Fc^2^)/3'
_refine_ls_weighting_scheme calc
_refine_ls_wR_factor_gt 0.1086
_refine_ls_wR_factor_ref 0.1112
_reflns_number_gt 4263
_reflns_number_total 4460
_reflns_threshold_expression >2sigma(I)
_cod_data_source_file rz5116sup1.cif
_cod_data_source_block I
_cod_original_cell_volume 2490.87(6)
_cod_database_code 2239513
_cod_database_fobs_code 2239513

loop_
_space_group_symop_id
_space_group_symop_operation_xyz
1 'x, y, z'
2 '-x+1/2, -y, z+1/2'
3 'x+1/2, -y+1/2, -z'
4 '-x, y+1/2, -z+1/2'

loop_
_atom_site_type_symbol
_atom_site_label
_atom_site_fract_x
_atom_site_fract_y
_atom_site_fract_z
_atom_site_U_iso_or_equiv
_atom_site_adp_type
_atom_site_calc_flag
_atom_site_refinement_flags
_atom_site_occupancy
_atom_site_symmetry_multiplicity
O O1 0.3588(2) 0.84256(18) 0.76549(10) 0.0943(6) Uani d . 1 1
O O2 0.2703(2) 0.8468(2) 0.86999(14) 0.1240(9) Uani d . 1 1
O O3 0.69834(12) 0.98409(9) 0.67498(6) 0.0495(3) Uani d . 1 1
N N1 0.42502(13) 0.60777(11) 0.72217(7) 0.0421(3) Uani d . 1 1
N N2 0.58116(12) 0.71200(10) 0.68724(7) 0.0381(3) Uani d . 1 1
N N3 0.3581(2) 0.82279(15) 0.82985(10) 0.0720(5) Uani d . 1 1
C C1 0.2345(2) 0.50148(18) 0.63890(11) 0.0643(5) Uani d . 1 1
H H1 0.2249 0.5090 0.6887 0.077 Uiso calc R 1 1
C C2 0.1417(3) 0.4507(2) 0.59907(14) 0.0823(8) Uani d . 1 1
H H2 0.0699 0.4249 0.6222 0.099 Uiso calc R 1 1
C C3 0.1554(3) 0.43820(18) 0.52542(13) 0.0763(7) Uani d . 1 1
H H3A 0.0929 0.4043 0.4988 0.092 Uiso calc R 1 1
C C4 0.2609(2) 0.47571(15) 0.49166(11) 0.0629(5) Uani d . 1 1
H H4 0.2704 0.4667 0.4420 0.075 Uiso calc R 1 1
C C5 0.3536(2) 0.52686(14) 0.53059(10) 0.0537(4) Uani d . 1 1
H H5 0.4251 0.5521 0.5068 0.064 Uiso calc R 1 1
C C6 0.34175(17) 0.54120(12) 0.60510(9) 0.0450(4) Uani d . 1 1
C C7 0.43445(15) 0.60224(12) 0.64747(8) 0.0406(3) Uani d . 1 1
C C8 0.53212(15) 0.66520(12) 0.62466(8) 0.0393(3) Uani d . 1 1
C C9 0.58588(15) 0.67981(14) 0.55083(8) 0.0442(4) Uani d . 1 1
C C10 0.54220(18) 0.75864(16) 0.50552(9) 0.0537(4) Uani d . 1 1
H H10 0.4809 0.8053 0.5219 0.064 Uiso calc R 1 1
C C11 0.5900(3) 0.7680(2) 0.43568(10) 0.0741(7) Uani d . 1 1
H H11 0.5611 0.8214 0.4058 0.089 Uiso calc R 1 1
C C12 0.6789(3) 0.6993(3) 0.41067(11) 0.0847(8) Uani d . 1 1
H H12 0.7111 0.7064 0.3641 0.102 Uiso calc R 1 1
C C13 0.7207(2) 0.6199(2) 0.45434(13) 0.0817(8) Uani d . 1 1
H H13 0.7803 0.5725 0.4370 0.098 Uiso calc R 1 1
C C14 0.6749(2) 0.60967(18) 0.52423(11) 0.0624(5) Uani d . 1 1
H H14 0.7039 0.5555 0.5535 0.075 Uiso calc R 1 1
C C15 0.51231(14) 0.67378(12) 0.74329(8) 0.0390(3) Uani d . 1 1
C C16 0.53902(15) 0.70021(13) 0.82028(8) 0.0434(3) Uani d . 1 1
C C17 0.46705(19) 0.76810(14) 0.86142(9) 0.0518(4) Uani d . 1 1
C C18 0.4959(3) 0.78953(19) 0.93326(12) 0.0753(7) Uani d . 1 1
H H18 0.4461 0.8357 0.9597 0.090 Uiso calc R 1 1
C C19 0.5983(3) 0.7422(2) 0.96475(11) 0.0810(8) Uani d . 1 1
H H19 0.6188 0.7567 1.0126 0.097 Uiso calc R 1 1
C C20 0.6698(2) 0.6741(2) 0.92610(12) 0.0805(7) Uani d . 1 1
H H20 0.7392 0.6419 0.9477 0.097 Uiso calc R 1 1
C C21 0.64027(19) 0.6518(2) 0.85425(11) 0.0640(5) Uani d . 1 1
H H21 0.6892 0.6037 0.8288 0.077 Uiso calc R 1 1
C C22 0.8477(2) 0.58423(16) 0.71153(13) 0.0613(5) Uani d . 1 1
H H22 0.7936 0.5592 0.6758 0.074 Uiso calc R 1 1
C C23 0.9023(2) 0.51434(18) 0.75950(16) 0.0775(7) Uani d . 1 1
H H23 0.8833 0.4434 0.7564 0.093 Uiso calc R 1 1
C C24 0.9841(3) 0.5492(2) 0.81139(19) 0.0896(8) Uani d . 1 1
H H24 1.0202 0.5026 0.8440 0.108 Uiso calc R 1 1
C C25 1.0122(3) 0.6533(3) 0.81481(19) 0.0993(9) Uani d . 1 1
H H25 1.0702 0.6771 0.8489 0.119 Uiso calc R 1 1
C C26 0.9552(2) 0.7242(2) 0.76789(14) 0.0747(6) Uani d . 1 1
H H26 0.9737 0.7951 0.7719 0.090 Uiso calc R 1 1
C C27 0.87162(15) 0.69031(15) 0.71554(10) 0.0503(4) Uani d . 1 1
C C28 0.80645(16) 0.76837(14) 0.66683(10) 0.0488(4) Uani d . 1 1
H H28A 0.7999 0.7390 0.6186 0.059 Uiso calc R 1 1
H H28B 0.8581 0.8310 0.6637 0.059 Uiso calc R 1 1
C C29 0.67331(14) 0.79849(12) 0.69335(8) 0.0400(3) Uani d . 1 1
H H29 0.6811 0.8145 0.7450 0.048 Uiso calc R 1 1
C C30 0.62316(17) 0.89749(13) 0.65685(9) 0.0475(4) Uani d . 1 1
H H30A 0.6233 0.8880 0.6048 0.057 Uiso calc R 1 1
H H30B 0.5365 0.9100 0.6721 0.057 Uiso calc R 1 1
H H3 0.658(2) 1.023(2) 0.7087(16) 0.078(8) Uiso d . 1 1

loop_
_atom_site_aniso_label
_atom_site_aniso_U_11
_atom_site_aniso_U_22
_atom_site_aniso_U_33
_atom_site_aniso_U_12
_atom_site_aniso_U_13
_atom_site_aniso_U_23
O1 0.1086(13) 0.1066(14) 0.0678(10) 0.0422(12) 0.0073(10) 0.0090(10)
O2 0.1259(17) 0.139(2) 0.1075(16) 0.0540(16) 0.0522(14) 0.0077(15)
O3 0.0666(7) 0.0394(6) 0.0426(6) -0.0080(5) 0.0105(5) -0.0074(5)
N1 0.0531(7) 0.0423(7) 0.0309(6) -0.0089(6) -0.0013(5) 0.0044(5)
N2 0.0465(6) 0.0352(6) 0.0327(6) -0.0033(5) 0.0020(5) 0.0004(5)
N3 0.0920(12) 0.0620(10) 0.0621(11) 0.0134(10) 0.0226(9) -0.0047(9)
C1 0.0784(12) 0.0682(12) 0.0464(9) -0.0281(11) -0.0132(9) 0.0115(9)
C2 0.0859(15) 0.0888(17) 0.0722(14) -0.0435(14) -0.0203(12) 0.0142(13)
C3 0.0934(16) 0.0622(12) 0.0735(14) -0.0236(12) -0.0397(13) 0.0008(11)
C4 0.0942(14) 0.0472(10) 0.0472(10) -0.0038(10) -0.0249(10) -0.0031(8)
C5 0.0724(11) 0.0451(9) 0.0437(9) -0.0043(8) -0.0091(8) -0.0001(7)
C6 0.0598(9) 0.0357(7) 0.0394(8) -0.0048(7) -0.0119(7) 0.0042(6)
C7 0.0541(8) 0.0361(7) 0.0317(7) -0.0021(7) -0.0034(6) 0.0030(6)
C8 0.0513(7) 0.0361(7) 0.0307(7) -0.0014(6) -0.0013(6) -0.0003(6)
C9 0.0524(8) 0.0475(8) 0.0328(7) -0.0097(7) 0.0019(6) -0.0037(6)
C10 0.0671(10) 0.0579(10) 0.0361(8) -0.0133(8) -0.0060(7) 0.0053(7)
C11 0.0982(16) 0.0879(16) 0.0363(9) -0.0388(14) -0.0085(10) 0.0109(10)
C12 0.0977(16) 0.120(2) 0.0368(9) -0.0439(17) 0.0187(11) -0.0152(12)
C13 0.0776(13) 0.109(2) 0.0584(13) -0.0133(14) 0.0205(11) -0.0371(14)
C14 0.0686(11) 0.0683(12) 0.0503(10) 0.0008(10) 0.0058(8) -0.0157(9)
C15 0.0498(7) 0.0369(7) 0.0303(7) -0.0031(6) 0.0016(6) 0.0020(6)
C16 0.0535(8) 0.0449(8) 0.0318(7) -0.0141(7) 0.0004(6) 0.0016(6)
C17 0.0710(10) 0.0452(9) 0.0392(8) -0.0135(8) 0.0101(8) -0.0021(7)
C18 0.1157(19) 0.0663(13) 0.0440(10) -0.0335(13) 0.0190(11) -0.0146(9)
C19 0.1110(18) 0.0966(17) 0.0353(9) -0.0515(16) -0.0103(11) -0.0013(10)
C20 0.0772(13) 0.116(2) 0.0484(11) -0.0226(15) -0.0201(10) 0.0130(12)
C21 0.0619(10) 0.0845(14) 0.0454(10) -0.0018(10) -0.0052(8) 0.0060(10)
C22 0.0624(10) 0.0464(10) 0.0753(13) 0.0054(8) -0.0049(9) -0.0101(9)
C23 0.0761(13) 0.0500(11) 0.1064(19) 0.0169(10) -0.0039(13) -0.0032(12)
C24 0.0769(14) 0.0825(17) 0.109(2) 0.0233(13) -0.0197(15) 0.0112(16)
C25 0.0825(16) 0.112(2) 0.103(2) -0.0033(16) -0.0421(16) 0.0016(19)
C26 0.0761(13) 0.0663(13) 0.0817(14) -0.0173(11) -0.0171(12) -0.0039(12)
C27 0.0423(7) 0.0479(9) 0.0606(10) -0.0009(7) 0.0054(7) -0.0082(8)
C28 0.0497(8) 0.0442(8) 0.0524(9) -0.0062(7) 0.0083(7) -0.0017(7)
C29 0.0486(7) 0.0362(7) 0.0351(7) -0.0058(6) 0.0032(6) -0.0021(6)
C30 0.0582(9) 0.0385(8) 0.0460(8) -0.0051(7) 0.0000(7) 0.0009(7)

loop_
_atom_type_symbol
_atom_type_description
_atom_type_scat_dispersion_real
_atom_type_scat_dispersion_imag
_atom_type_scat_source
C C 0.0181 0.0091 'International Tables Vol C Tables 4.2.6.8 and 6.1.1.4'
H H 0.0000 0.0000 'International Tables Vol C Tables 4.2.6.8 and 6.1.1.4'
N N 0.0311 0.0180 'International Tables Vol C Tables 4.2.6.8 and 6.1.1.4'
O O 0.0492 0.0322 'International Tables Vol C Tables 4.2.6.8 and 6.1.1.4'

loop_
_geom_angle_atom_site_label_1
_geom_angle_atom_site_label_2
_geom_angle_atom_site_label_3
_geom_angle
C30 O3 H3 109.6(17)
C15 N1 C7 106.24(13)
C8 N2 C29 128.75(12)
C15 N2 C8 106.21(12)
C15 N2 C29 124.32(12)
O1 N3 O2 123.0(2)
O1 N3 C17 118.91(17)
O2 N3 C17 118.1(2)
C2 C1 H1 119.7
C2 C1 C6 120.5(2)
C6 C1 H1 119.7
C1 C2 H2 119.9
C3 C2 C1 120.3(2)
C3 C2 H2 119.9
C2 C3 H3A 120.1
C4 C3 C2 119.8(2)
C4 C3 H3A 120.1
C3 C4 H4 119.8
C3 C4 C5 120.5(2)
C5 C4 H4 119.8
C4 C5 H5 119.6
C4 C5 C6 120.9(2)
C6 C5 H5 119.6
C1 C6 C5 118.00(17)
C1 C6 C7 119.63(16)
C5 C6 C7 122.25(17)
N1 C7 C6 120.53(14)
C8 C7 N1 109.25(13)
C8 C7 C6 130.08(14)
N2 C8 C9 124.21(14)
C7 C8 N2 105.88(12)
C7 C8 C9 129.81(14)
C10 C9 C8 121.14(16)
C14 C9 C8 120.07(16)
C14 C9 C10 118.64(17)
C9 C10 H10 119.9
C9 C10 C11 120.1(2)
C11 C10 H10 119.9
C10 C11 H11 119.7
C12 C11 C10 120.5(2)
C12 C11 H11 119.7
C11 C12 H12 120.1
C11 C12 C13 119.86(19)
C13 C12 H12 120.1
C12 C13 H13 119.8
C12 C13 C14 120.5(2)
C14 C13 H13 119.8
C9 C14 H14 119.8
C13 C14 C9 120.3(2)
C13 C14 H14 119.8
N1 C15 N2 112.40(13)
N1 C15 C16 124.36(13)
N2 C15 C16 123.15(13)
C17 C16 C15 124.36(16)
C17 C16 C21 117.09(16)
C21 C16 C15 118.52(16)
C16 C17 N3 120.76(16)
C16 C17 C18 122.0(2)
C18 C17 N3 117.27(19)
C17 C18 H18 120.2
C19 C18 C17 119.5(2)
C19 C18 H18 120.2
C18 C19 H19 120.0
C20 C19 C18 119.94(19)
C20 C19 H19 120.0
C19 C20 H20 119.7
C19 C20 C21 120.6(2)
C21 C20 H20 119.7
C16 C21 C20 120.8(2)
C16 C21 H21 119.6
C20 C21 H21 119.6
C23 C22 H22 119.2
C27 C22 H22 119.2
C27 C22 C23 121.5(2)
C22 C23 H23 119.9
C24 C23 C22 120.2(2)
C24 C23 H23 119.9
C23 C24 H24 120.4
C25 C24 C23 119.2(3)
C25 C24 H24 120.4
C24 C25 H25 119.6
C24 C25 C26 120.8(3)
C26 C25 H25 119.6
C25 C26 H26 119.7
C27 C26 C25 120.6(2)
C27 C26 H26 119.7
C22 C27 C28 122.24(17)
C26 C27 C22 117.5(2)
C26 C27 C28 120.17(18)
C27 C28 H28A 109.0
C27 C28 H28B 109.0
C27 C28 C29 113.05(14)
H28A C28 H28B 107.8
C29 C28 H28A 109.0
C29 C28 H28B 109.0
N2 C29 C28 112.95(12)
N2 C29 H29 106.6
N2 C29 C30 110.98(12)
C28 C29 H29 106.6
C30 C29 C28 112.52(13)
C30 C29 H29 106.6
O3 C30 C29 110.62(14)
O3 C30 H30A 109.5
O3 C30 H30B 109.5
C29 C30 H30A 109.5
C29 C30 H30B 109.5
H30A C30 H30B 108.1

loop_
_geom_bond_atom_site_label_1
_geom_bond_atom_site_label_2
_geom_bond_distance
O1 N3 1.216(3)
O2 N3 1.226(3)
O3 C30 1.402(2)
O3 H3 0.90(3)
N1 C7 1.3858(18)
N1 C15 1.308(2)
N2 C8 1.4009(19)
N2 C15 1.3561(19)
N2 C29 1.4762(19)
N3 C17 1.466(3)
C1 H1 0.9300
C1 C2 1.386(3)
C1 C6 1.388(3)
C2 H2 0.9300
C2 C3 1.378(4)
C3 H3A 0.9300
C3 C4 1.363(4)
C4 H4 0.9300
C4 C5 1.379(3)
C5 H5 0.9300
C5 C6 1.395(2)
C6 C7 1.476(2)
C7 C8 1.374(2)
C8 C9 1.489(2)
C9 C10 1.389(3)
C9 C14 1.388(3)
C10 H10 0.9300
C10 C11 1.391(3)
C11 H11 0.9300
C11 C12 1.365(4)
C12 H12 0.9300
C12 C13 1.369(4)
C13 H13 0.9300
C13 C14 1.385(3)
C14 H14 0.9300
C15 C16 1.489(2)
C16 C17 1.381(3)
C16 C21 1.385(3)
C17 C18 1.389(3)
C18 H18 0.9300
C18 C19 1.367(4)
C19 H19 0.9300
C19 C20 1.355(4)
C20 H20 0.9300
C20 C21 1.393(3)
C21 H21 0.9300
C22 H22 0.9300
C22 C23 1.384(3)
C22 C27 1.381(3)
C23 H23 0.9300
C23 C24 1.364(4)
C24 H24 0.9300
C24 C25 1.364(4)
C25 H25 0.9300
C25 C26 1.390(4)
C26 H26 0.9300
C26 C27 1.379(3)
C27 C28 1.509(3)
C28 H28A 0.9700
C28 H28B 0.9700
C28 C29 1.536(2)
C29 H29 0.9800
C29 C30 1.528(2)
C30 H30A 0.9700
C30 H30B 0.9700

loop_
_geom_hbond_atom_site_label_D
_geom_hbond_atom_site_label_H
_geom_hbond_atom_site_label_A
_geom_hbond_site_symmetry_A
_geom_hbond_distance_DH
_geom_hbond_distance_HA
_geom_hbond_distance_DA
_geom_hbond_angle_DHA
C5 H5 Cg1 . 0.93 2.84 3.715(2) 157
C21 H21 Cg2 . 0.93 2.81 3.501(2) 132
O3 H3 N1 4_656 0.90(3) 1.89(3) 2.7935(17) 179(3)

loop_
_geom_torsion_atom_site_label_1
_geom_torsion_atom_site_label_2
_geom_torsion_atom_site_label_3
_geom_torsion_atom_site_label_4
_geom_torsion
O1 N3 C17 C16 -28.9(3)
O1 N3 C17 C18 149.6(2)
O2 N3 C17 C16 151.3(2)
O2 N3 C17 C18 -30.2(3)
N1 C7 C8 N2 -1.39(18)
N1 C7 C8 C9 174.96(16)
N1 C15 C16 C17 -78.5(2)
N1 C15 C16 C21 99.5(2)
N2 C8 C9 C10 -91.6(2)
N2 C8 C9 C14 92.9(2)
N2 C15 C16 C17 105.10(19)
N2 C15 C16 C21 -76.9(2)
N2 C29 C30 O3 168.26(12)
N3 C17 C18 C19 -178.64(19)
C1 C2 C3 C4 0.2(4)
C1 C6 C7 N1 9.2(3)
C1 C6 C7 C8 -165.92(19)
C2 C1 C6 C5 -1.0(3)
C2 C1 C6 C7 175.2(2)
C2 C3 C4 C5 -0.5(4)
C3 C4 C5 C6 0.1(3)
C4 C5 C6 C1 0.7(3)
C4 C5 C6 C7 -175.39(17)
C5 C6 C7 N1 -174.82(16)
C5 C6 C7 C8 10.1(3)
C6 C1 C2 C3 0.6(4)
C6 C7 C8 N2 174.14(16)
C6 C7 C8 C9 -9.5(3)
C7 N1 C15 N2 -0.83(18)
C7 N1 C15 C16 -177.60(16)
C7 C8 C9 C10 92.6(2)
C7 C8 C9 C14 -82.8(2)
C8 N2 C15 N1 -0.02(18)
C8 N2 C15 C16 176.79(15)
C8 N2 C29 C28 -67.3(2)
C8 N2 C29 C30 60.1(2)
C8 C9 C10 C11 -177.23(16)
C8 C9 C14 C13 176.89(19)
C9 C10 C11 C12 0.8(3)
C10 C9 C14 C13 1.3(3)
C10 C11 C12 C13 0.6(4)
C11 C12 C13 C14 -1.0(4)
C12 C13 C14 C9 0.0(4)
C14 C9 C10 C11 -1.7(3)
C15 N1 C7 C6 -174.64(14)
C15 N1 C7 C8 1.39(18)
C15 N2 C8 C7 0.87(16)
C15 N2 C8 C9 -175.75(15)
C15 N2 C29 C28 123.81(16)
C15 N2 C29 C30 -108.76(16)
C15 C16 C17 N3 -2.0(2)
C15 C16 C17 C18 179.64(17)
C15 C16 C21 C20 179.7(2)
C16 C17 C18 C19 -0.2(3)
C17 C16 C21 C20 -2.2(3)
C17 C18 C19 C20 -0.7(3)
C18 C19 C20 C21 0.1(4)
C19 C20 C21 C16 1.4(4)
C21 C16 C17 N3 -179.99(17)
C21 C16 C17 C18 1.6(3)
C22 C23 C24 C25 -0.7(5)
C22 C27 C28 C29 81.6(2)
C23 C22 C27 C26 1.9(3)
C23 C22 C27 C28 -176.0(2)
C23 C24 C25 C26 2.3(5)
C24 C25 C26 C27 -1.8(5)
C25 C26 C27 C22 -0.3(4)
C25 C26 C27 C28 177.6(2)
C26 C27 C28 C29 -96.2(2)
C27 C22 C23 C24 -1.4(4)
C27 C28 C29 N2 -69.13(18)
C27 C28 C29 C30 164.25(14)
C28 C29 C30 O3 -64.08(18)
C29 N2 C8 C7 -169.57(14)
C29 N2 C8 C9 13.8(2)
C29 N2 C15 N1 170.96(14)
C29 N2 C15 C16 -12.2(2)
